data_7042691
loop_
_publ_author_name
'Sietzen, Malte'
'Batke, Sonja'
'Antoni, Patrick W.'
'Wadepohl, Hubert'
'Ballmann, Joachim'

_publ_section_title
;
 Benzylene-linked [PNP] scaffolds and their cyclometalated zirconium and
 hafnium complexes
;
_journal_name_full 'Dalton Trans.'
_journal_paper_doi 10.1039/C7DT00413C
_journal_year 2017
_chemical_formula_moiety 'C45 H38 Cl N P2 Zr, C4 H10 O'
_chemical_formula_sum 'C49 H48 Cl N O P2 Zr'
_chemical_formula_weight 855.49
_chemical_properties_physical 'air-sensitive, moisture-sensitive'
_space_group_crystal_system monoclinic
_space_group_IT_number 14
_space_group_name_Hall '-P 2ybc'
_space_group_name_H-M_alt 'P 1 21/c 1'
_symmetry_cell_setting monoclinic
_symmetry_Int_Tables_number 14
_symmetry_space_group_name_Hall '-P 2ybc'
_symmetry_space_group_name_H-M 'P 1 21/c 1'
_atom_sites_solution_hydrogens mixed
_atom_sites_solution_primary iterative
_atom_sites_solution_secondary difmap
_audit_block_code ba_sb55
_audit_creation_date 2016-04-05
_audit_creation_method
;
Olex2 1.2
(compiled 2016.02.16 svn.r3265 for OlexSys, GUI svn.r5155)
;
_audit_update_record
;
2017-03-17 deposited with the CCDC.
2017-04-05 downloaded from the CCDC.
;
_cell_angle_alpha 90
_cell_angle_beta 91.1112(15)
_cell_angle_gamma 90
_cell_formula_units_Z 4
_cell_length_a 12.1149(2)
_cell_length_b 12.1996(2)
_cell_length_c 28.4817(4)
_cell_measurement_reflns_used 20092
_cell_measurement_temperature 120(1)
_cell_measurement_theta_max 29.8050
_cell_measurement_theta_min 3.3080
_cell_volume 4208.72(11)
_computing_cell_refinement 'CrysAlisPro 1.171.38.41p (Rigaku OD, 2015)'
_computing_data_collection 'CrysAlisPro 1.171.38.41p (Rigaku OD, 2015)'
_computing_data_reduction 'CrysAlisPro 1.171.38.41p (Rigaku OD, 2015)'
_computing_molecular_graphics 'Olex2 (Dolomanov et al., 2009)'
_computing_publication_material 'encif (Wadepohl, 2009-15); encifer 1.5 (CCDC, 2014)'
_computing_structure_refinement 'ShelXL (Sheldrick, 2015)'
_computing_structure_solution 'SUPERFLIP (Palatinus, 2007-2009)'
_diffrn_ambient_environment perfluoro
_diffrn_ambient_temperature 120(1)
_diffrn_detector 'CCD plate'
_diffrn_detector_area_resol_mean 7.9621
_diffrn_detector_type Eos
_diffrn_measured_fraction_theta_full 0.998
_diffrn_measured_fraction_theta_max 0.997
_diffrn_measurement_details
;
List of Runs (angles in degrees, time in seconds):

  # Type    Start    End  Width  t~exp~   \w     \q     \k     \f   Frames
#--------------------------------------------------------------------------
  1  \w     10.00  48.00   0.50   17.50    --   26.87  57.00-180.00   76
  2  \w     59.00  96.00   0.50   17.50    --   26.87  57.00-180.00   74
  3  \w      7.00  52.00   0.50   17.50    --   26.87  57.00 -30.00   90
  4  \w     55.00  96.00   0.50   17.50    --   26.87  57.00 -30.00   82
  5  \w    -20.00  69.00   0.50   17.50    --   26.87 -99.00 -60.00  178
  6  \w     -3.00  35.00   0.50   17.50    --   26.87  77.00-150.00   76
  7  \w     59.00  97.00   0.50   17.50    --   26.87  77.00-150.00   76
  8  \w    -18.00   9.00   0.50   17.50    --   26.87 -99.00   0.00   54
  9  \w     39.00  66.00   0.50   17.50    --   26.87 -99.00   0.00   54
 10  \w     -1.00  25.00   0.50   17.50    --   26.87  77.00  60.00   52
 11  \w    -42.00 -16.00   0.50   17.50    --   26.87 -57.00-180.00   52
 12  \w     -1.00  45.00   0.50   17.50    --   26.87 -57.00-180.00   92
 13  \w     -3.00  26.00   0.50   17.50    --   26.87  77.00 -60.00   58
 14  \w    -35.00   6.00   0.50   17.50    --   26.87 -77.00  90.00   82
 15  \w      6.00  37.00   0.50   17.50    --   26.87  77.00  90.00   62
 16  \w      6.00  31.00   0.50   17.50    --   26.87  57.00  30.00   50
 17  \w      3.00  30.00   0.50   17.50    --   26.87  38.00 -60.00   54
 18  \w     70.00  99.00   0.50   17.50    --   26.87  38.00 -60.00   58
 19  \w    -17.00  64.00   0.50   17.50    --   26.87 -99.00  30.00  162
 20  \w      3.00  99.00   0.50   17.50    --   26.87  38.00 150.00  192
 21  \w    -12.00  72.00   0.50   17.50    --   26.87-106.00 143.00  168
 22  \w    -17.00  16.00   0.50   17.50    --   26.87 -99.00-150.00   66
 23  \w     25.00  51.00   0.50   17.50    --   26.87 -99.00-150.00   52
 24  \w      1.00  90.00   0.50   17.50    --   26.87  38.00  90.00  178
;
_diffrn_measurement_device 'four-circle diffractometer'
_diffrn_measurement_device_type 'Agilent SuperNova, Dual, Cu at zero, Eos'
_diffrn_measurement_method '\w scans'
_diffrn_measurement_specimen_support 'polyimid foil'
_diffrn_orient_matrix_type 'CrysAlisPro convention (1999,Acta A55,543-557)'
_diffrn_orient_matrix_UB_11 -0.0085155000
_diffrn_orient_matrix_UB_12 0.0167111000
_diffrn_orient_matrix_UB_13 0.0235062000
_diffrn_orient_matrix_UB_21 -0.0213137000
_diffrn_orient_matrix_UB_22 -0.0526549000
_diffrn_orient_matrix_UB_23 0.0052705000
_diffrn_orient_matrix_UB_31 0.0538874000
_diffrn_orient_matrix_UB_32 -0.0181094000
_diffrn_orient_matrix_UB_33 0.0063207000
_diffrn_radiation_monochromator mirror
_diffrn_radiation_probe x-ray
_diffrn_radiation_type 'Mo K\a'
_diffrn_radiation_wavelength 0.71073
_diffrn_reflns_av_R_equivalents 0.0825
_diffrn_reflns_av_unetI/netI 0.0479
_diffrn_reflns_Laue_measured_fraction_full 0.998
_diffrn_reflns_Laue_measured_fraction_max 0.997
_diffrn_reflns_limit_h_max 17
_diffrn_reflns_limit_h_min -17
_diffrn_reflns_limit_k_max 17
_diffrn_reflns_limit_k_min -17
_diffrn_reflns_limit_l_max 40
_diffrn_reflns_limit_l_min -40
_diffrn_reflns_number 106852
_diffrn_reflns_point_group_measured_fraction_full 0.998
_diffrn_reflns_point_group_measured_fraction_max 0.997
_diffrn_reflns_theta_full 25.242
_diffrn_reflns_theta_max 30.555
_diffrn_reflns_theta_min 3.175
_diffrn_source 'microfocus X-Ray tube'
_diffrn_source_type 'Agilent SuperNova (Mo) X-ray Source'
_exptl_absorpt_coefficient_mu 0.438
_exptl_absorpt_correction_T_max 0.975
_exptl_absorpt_correction_T_min 0.960
_exptl_absorpt_correction_type gaussian
_exptl_absorpt_process_details
;
CrysAlisPro 1.171.38.41p (Rigaku Oxford Diffraction, 2015)
Numerical absorption correction based on gaussian integration over
            a multifaceted crystal model
Empirical absorption correction using spherical harmonics,
 implemented in SCALE3 ABSPACK scaling algorithm.
;
_exptl_crystal_colour yellow
_exptl_crystal_density_diffrn 1.350
_exptl_crystal_description irregular
_exptl_crystal_F_000 1776
_exptl_crystal_size_max 0.121
_exptl_crystal_size_mid 0.091
_exptl_crystal_size_min 0.075
_refine_diff_density_max 1.816
_refine_diff_density_min -0.756
_refine_diff_density_rms 0.093
_refine_ls_extinction_method none
_refine_ls_goodness_of_fit_ref 1.032
_refine_ls_hydrogen_treatment mixed
_refine_ls_matrix_type full
_refine_ls_number_parameters 501
_refine_ls_number_reflns 12873
_refine_ls_number_restraints 24
_refine_ls_restrained_S_all 1.051
_refine_ls_R_factor_all 0.0677
_refine_ls_R_factor_gt 0.0470
_refine_ls_shift/su_max 0.001
_refine_ls_shift/su_mean 0.000
_refine_ls_structure_factor_coef Fsqd
_refine_ls_weighting_details 'w=1/[\s^2^(Fo^2^)+(0.0521P)^2^+4.3808P] where P=(Fo^2^+2Fc^2^)/3'
_refine_ls_weighting_scheme calc
_refine_ls_wR_factor_gt 0.1104
_refine_ls_wR_factor_ref 0.1204
_reflns_Friedel_coverage 0.000
_reflns_number_gt 9920
_reflns_number_total 12873
_reflns_threshold_expression 'I > 2\s(I)'
_cod_data_source_file c7dt00413c2.cif
_cod_data_source_block ba_sb55
_cod_original_cell_volume 4208.73(12)
_cod_original_sg_symbol_H-M 'P 21/c'
_cod_database_code 7042691
_audit_block_refno 2690
_audit_block_usercomment 'sb_dh16, irregular, yellow'
_chemical_oxdiff_formula 'C49 H48 Cl1 N1 O1 P2 Zr'
_chemical_oxdiff_usercomment 'sb_dh16, irregular, yellow'
_shelx_space_group_comment
;
The symmetry employed for this shelxl refinement is uniquely defined
by the following loop, which should always be used as a source of
symmetry information in preference to the above space-group names.
They are only intended as comments.
;
_shelx_estimated_absorpt_t_max 0.957
_shelx_estimated_absorpt_t_min 0.957
_reflns_odcompleteness_completeness 99.85
_reflns_odcompleteness_iscentric 1
_reflns_odcompleteness_theta 30.44
_shelxl_version_number 2014/7
_olex2_refinement_description
;
1. Fixed Uiso
 At 1.2 times of:
  All C(H) groups, All C(H,H) groups
 At 1.5 times of:
  All C(H,H,H) groups
2. Restrained distances
 O51-C51 \\sim O51-C53
 with sigma of 0.005
 C51-C52 \\sim C53-C54
 with sigma of 0.005
 O51-C52 \\sim O51-C54
 with sigma of 0.02
3. Rigid body (RIGU) restrains
 O51, C51, C52, C53, C54
 with sigma for 1-2 distances of 0.004 and sigma for 1-3 distances of 0.004
4.a Secondary CH2 refined with riding coordinates:
 C20(H20A,H20B), C45(H45A,H45B), C51(H51A,H51B), C53(H53A,H53B)
4.b Aromatic/amide H refined with riding coordinates:
 C4(H4), C5(H5), C6(H6), C7(H7), C9(H9), C10(H10), C11(H11), C12(H12),
 C13(H13), C15(H15), C16(H16), C17(H17), C18(H18), C19(H19), C23(H23), C24(H24),
  C25(H25), C26(H26), C28(H28), C29(H29), C30(H30), C31(H31), C32(H32),
 C34(H34), C35(H35), C36(H36), C37(H37), C38(H38), C40(H40), C41(H41), C42(H42),
  C43(H43), C44(H44)
4.c Idealised Me refined as rotating group:
 C52(H52A,H52B,H52C), C54(H54A,H54B,H54C)
;
_olex2_submission_special_instructions 'No special instructions were received'
_oxdiff_exptl_absorpt_empirical_details
;
Empirical correction (ABSPACK) includes:
- Absorption correction using spherical harmonics
- Frame scaling
- Detector area scaling
;
_oxdiff_exptl_absorpt_empirical_full_max 1.146
_oxdiff_exptl_absorpt_empirical_full_min 0.901
_cell_oxdiff_length_a 12.1122(2)
_cell_oxdiff_length_b 12.2008(2)
_cell_oxdiff_length_c 28.4853(5)
_cell_oxdiff_angle_alpha 90.0316(15)
_cell_oxdiff_angle_beta 91.1040(15)
_cell_oxdiff_angle_gamma 90.0684(15)
_cell_oxdiff_volume 4208.73(13)
_cell_oxdiff_measurement_reflns_used 20092

loop_
_symmetry_equiv_pos_as_xyz
'x, y, z'
'-x, y+1/2, -z+1/2'
'-x, -y, -z'
'x, -y-1/2, z-1/2'

loop_
_atom_site_label
_atom_site_type_symbol
_atom_site_fract_x
_atom_site_fract_y
_atom_site_fract_z
_atom_site_U_iso_or_equiv
_atom_site_adp_type
_atom_site_occupancy
_atom_site_site_symmetry_order
_atom_site_calc_flag
_atom_site_refinement_flags_posn
_atom_site_refinement_flags_adp
Zr Zr 0.32814(2) 0.41200(2) 0.19809(2) 0.01564(6) Uani 1 1 d . .
Cl Cl 0.28468(5) 0.23289(4) 0.23653(2) 0.02131(11) Uani 1 1 d . .
P1 P 0.32556(5) 0.30319(5) 0.11811(2) 0.01768(12) Uani 1 1 d . .
P2 P 0.09936(5) 0.43468(5) 0.19108(2) 0.01731(12) Uani 1 1 d . .
N N 0.31222(15) 0.53512(15) 0.14715(7) 0.0176(4) Uani 1 1 d . .
C1 C 0.45511(19) 0.34422(19) 0.14385(8) 0.0199(4) Uani 1 1 d . .
H1 H 0.512(2) 0.286(2) 0.1470(10) 0.024 Uiso 1 1 d R .
C2 C 0.49781(19) 0.4561(2) 0.14393(8) 0.0198(4) Uani 1 1 d . .
C3 C 0.42932(19) 0.55064(19) 0.14468(8) 0.0191(4) Uani 1 1 d . .
C4 C 0.4759(2) 0.6558(2) 0.14783(8) 0.0239(5) Uani 1 1 d . .
H4 H 0.4288 0.7181 0.1478 0.029 Uiso 1 1 calc R .
C5 C 0.5886(2) 0.6706(2) 0.15091(9) 0.0274(5) Uani 1 1 d . .
H5 H 0.6193 0.7422 0.1519 0.033 Uiso 1 1 calc R .
C6 C 0.6571(2) 0.5781(2) 0.15263(9) 0.0281(5) Uani 1 1 d . .
H6 H 0.7347 0.5871 0.1561 0.034 Uiso 1 1 calc R .
C7 C 0.6134(2) 0.4747(2) 0.14940(8) 0.0248(5) Uani 1 1 d . .
H7 H 0.6618 0.4135 0.1509 0.030 Uiso 1 1 calc R .
C8 C 0.30418(19) 0.35537(18) 0.05857(8) 0.0195(4) Uani 1 1 d . .
C9 C 0.1962(2) 0.3758(2) 0.04262(8) 0.0215(5) Uani 1 1 d . .
H9 H 0.1360 0.3643 0.0629 0.026 Uiso 1 1 calc R .
C10 C 0.1771(2) 0.4127(2) -0.00289(9) 0.0255(5) Uani 1 1 d . .
H10 H 0.1038 0.4265 -0.0137 0.031 Uiso 1 1 calc R .
C11 C 0.2645(2) 0.4296(2) -0.03251(9) 0.0284(5) Uani 1 1 d . .
H11 H 0.2510 0.4543 -0.0637 0.034 Uiso 1 1 calc R .
C12 C 0.3725(2) 0.4103(2) -0.01666(9) 0.0298(6) Uani 1 1 d . .
H12 H 0.4325 0.4221 -0.0370 0.036 Uiso 1 1 calc R .
C13 C 0.3921(2) 0.3741(2) 0.02889(9) 0.0245(5) Uani 1 1 d . .
H13 H 0.4656 0.3619 0.0398 0.029 Uiso 1 1 calc R .
C14 C 0.33591(19) 0.15552(19) 0.10987(8) 0.0201(4) Uani 1 1 d . .
C15 C 0.2789(2) 0.1064(2) 0.07237(9) 0.0265(5) Uani 1 1 d . .
H15 H 0.2364 0.1504 0.0513 0.032 Uiso 1 1 calc R .
C16 C 0.2837(2) -0.0062(2) 0.06565(9) 0.0301(6) Uani 1 1 d . .
H16 H 0.2448 -0.0386 0.0399 0.036 Uiso 1 1 calc R .
C17 C 0.3443(2) -0.0710(2) 0.09601(9) 0.0288(6) Uani 1 1 d . .
H17 H 0.3482 -0.1479 0.0911 0.035 Uiso 1 1 calc R .
C18 C 0.3998(2) -0.0235(2) 0.13384(9) 0.0281(5) Uani 1 1 d . .
H18 H 0.4413 -0.0684 0.1549 0.034 Uiso 1 1 calc R .
C19 C 0.3954(2) 0.0888(2) 0.14136(8) 0.0239(5) Uani 1 1 d . .
H19 H 0.4326 0.1203 0.1678 0.029 Uiso 1 1 calc R .
C20 C 0.0818(2) 0.57623(18) 0.17033(8) 0.0202(4) Uani 1 1 d . .
H20A H 0.0018 0.5926 0.1686 0.024 Uiso 1 1 calc R .
H20B H 0.1154 0.6260 0.1941 0.024 Uiso 1 1 calc R .
C21 C 0.13055(19) 0.60255(18) 0.12324(8) 0.0188(4) Uani 1 1 d . .
C22 C 0.24367(19) 0.58928(18) 0.11431(8) 0.0184(4) Uani 1 1 d . .
C23 C 0.2851(2) 0.6272(2) 0.07155(8) 0.0216(5) Uani 1 1 d . .
H23 H 0.3617 0.6203 0.0657 0.026 Uiso 1 1 calc R .
C24 C 0.2165(2) 0.6743(2) 0.03781(9) 0.0268(5) Uani 1 1 d . .
H24 H 0.2464 0.7004 0.0093 0.032 Uiso 1 1 calc R .
C25 C 0.1043(2) 0.6835(2) 0.04552(9) 0.0289(5) Uani 1 1 d . .
H25 H 0.0564 0.7137 0.0221 0.035 Uiso 1 1 calc R .
C26 C 0.0629(2) 0.6478(2) 0.08795(9) 0.0249(5) Uani 1 1 d . .
H26 H -0.0141 0.6543 0.0932 0.030 Uiso 1 1 calc R .
C27 C 0.02217(18) 0.34915(19) 0.14943(8) 0.0188(4) Uani 1 1 d . .
C28 C -0.0648(2) 0.3898(2) 0.12164(9) 0.0254(5) Uani 1 1 d . .
H28 H -0.0845 0.4651 0.1235 0.031 Uiso 1 1 calc R .
C29 C -0.1226(2) 0.3206(2) 0.09126(10) 0.0326(6) Uani 1 1 d . .
H29 H -0.1814 0.3488 0.0723 0.039 Uiso 1 1 calc R .
C30 C -0.0949(2) 0.2108(2) 0.08842(10) 0.0321(6) Uani 1 1 d . .
H30 H -0.1345 0.1639 0.0675 0.039 Uiso 1 1 calc R .
C31 C -0.0095(2) 0.1694(2) 0.11611(9) 0.0270(5) Uani 1 1 d . .
H31 H 0.0090 0.0938 0.1143 0.032 Uiso 1 1 calc R .
C32 C 0.0492(2) 0.2380(2) 0.14649(9) 0.0228(5) Uani 1 1 d . .
H32 H 0.1079 0.2093 0.1653 0.027 Uiso 1 1 calc R .
C33 C 0.0111(2) 0.42727(19) 0.24261(8) 0.0208(4) Uani 1 1 d . .
C34 C 0.0421(2) 0.3566(2) 0.27907(9) 0.0247(5) Uani 1 1 d . .
H34 H 0.1071 0.3134 0.2767 0.030 Uiso 1 1 calc R .
C35 C -0.0218(2) 0.3493(2) 0.31878(9) 0.0312(6) Uani 1 1 d . .
H35 H 0.0010 0.3026 0.3439 0.037 Uiso 1 1 calc R .
C36 C -0.1180(3) 0.4087(2) 0.32238(11) 0.0374(7) Uani 1 1 d . .
H36 H -0.1618 0.4022 0.3496 0.045 Uiso 1 1 calc R .
C37 C -0.1504(3) 0.4777(2) 0.28629(11) 0.0396(7) Uani 1 1 d . .
H37 H -0.2167 0.5188 0.2886 0.047 Uiso 1 1 calc R .
C38 C -0.0860(2) 0.4872(2) 0.24654(10) 0.0317(6) Uani 1 1 d . .
H38 H -0.1086 0.5350 0.2218 0.038 Uiso 1 1 calc R .
C39 C 0.38929(19) 0.5329(2) 0.26845(8) 0.0203(4) Uani 1 1 d . .
C40 C 0.2832(2) 0.5061(2) 0.28511(8) 0.0236(5) Uani 1 1 d . .
H40 H 0.2652 0.4315 0.2906 0.028 Uiso 1 1 calc R .
C41 C 0.2040(2) 0.5874(2) 0.29371(9) 0.0280(5) Uani 1 1 d . .
H41 H 0.1346 0.5676 0.3062 0.034 Uiso 1 1 calc R .
C42 C 0.2265(2) 0.6961(2) 0.28411(10) 0.0299(6) Uani 1 1 d . .
H42 H 0.1728 0.7511 0.2896 0.036 Uiso 1 1 calc R .
C43 C 0.3296(2) 0.7239(2) 0.26614(9) 0.0273(5) Uani 1 1 d . .
H43 H 0.3454 0.7984 0.2593 0.033 Uiso 1 1 calc R .
C44 C 0.4081(2) 0.6456(2) 0.25829(8) 0.0227(5) Uani 1 1 d . .
H44 H 0.4769 0.6670 0.2457 0.027 Uiso 1 1 calc R .
C45 C 0.4651(2) 0.4469(2) 0.25486(8) 0.0224(5) Uani 1 1 d . .
H45A H 0.4759 0.3880 0.2784 0.027 Uiso 1 1 calc R .
H45B H 0.5360 0.4731 0.2423 0.027 Uiso 1 1 calc R .
O51 O 0.2606(3) -0.0049(2) -0.05088(11) 0.0832(10) Uani 1 1 d D U
C51 C 0.3694(5) -0.0199(5) -0.0628(3) 0.128(3) Uani 1 1 d D U
H51A H 0.4162 0.0384 -0.0487 0.154 Uiso 1 1 calc R .
H51B H 0.3768 -0.0174 -0.0974 0.154 Uiso 1 1 calc R .
C52 C 0.4061(4) -0.1367(5) -0.0432(2) 0.110(2) Uani 1 1 d D U
H52A H 0.3650 -0.1942 -0.0600 0.164 Uiso 1 1 calc GR .
H52B H 0.3905 -0.1410 -0.0096 0.164 Uiso 1 1 calc GR .
H52C H 0.4854 -0.1468 -0.0478 0.164 Uiso 1 1 calc GR .
C53 C 0.2109(7) 0.0927(5) -0.0656(3) 0.160(3) Uani 1 1 d D U
H53A H 0.2052 0.0954 -0.1003 0.192 Uiso 1 1 calc R .
H53B H 0.2547 0.1565 -0.0545 0.192 Uiso 1 1 calc R .
C54 C 0.0900(6) 0.0946(6) -0.0432(3) 0.192(4) Uani 1 1 d D U
H54A H 0.0349 0.1116 -0.0678 0.287 Uiso 1 1 calc GR .
H54B H 0.0876 0.1507 -0.0186 0.287 Uiso 1 1 calc GR .
H54C H 0.0739 0.0227 -0.0296 0.287 Uiso 1 1 calc GR .

loop_
_atom_site_aniso_label
_atom_site_aniso_U_11
_atom_site_aniso_U_22
_atom_site_aniso_U_33
_atom_site_aniso_U_23
_atom_site_aniso_U_13
_atom_site_aniso_U_12
Zr 0.01959(10) 0.01407(10) 0.01315(10) -0.00016(7) -0.00228(7) 0.00122(8)
Cl 0.0276(3) 0.0161(2) 0.0201(3) 0.00106(19) -0.0020(2) 0.0032(2)
P1 0.0229(3) 0.0155(3) 0.0145(3) -0.0009(2) -0.0027(2) 0.0008(2)
P2 0.0202(3) 0.0161(3) 0.0156(3) 0.0015(2) -0.0005(2) 0.0013(2)
N 0.0196(9) 0.0154(9) 0.0177(9) 0.0006(7) -0.0017(7) -0.0007(7)
C1 0.0219(11) 0.0200(11) 0.0175(10) -0.0014(8) -0.0025(8) 0.0034(9)
C2 0.0234(11) 0.0211(11) 0.0149(10) -0.0011(8) -0.0013(8) 0.0003(9)
C3 0.0225(11) 0.0193(10) 0.0153(10) 0.0012(8) -0.0026(8) -0.0024(9)
C4 0.0294(12) 0.0211(11) 0.0210(11) 0.0008(9) -0.0014(9) -0.0031(9)
C5 0.0325(13) 0.0281(13) 0.0217(12) -0.0001(10) 0.0015(10) -0.0106(10)
C6 0.0223(11) 0.0390(15) 0.0229(12) -0.0028(10) 0.0002(9) -0.0077(10)
C7 0.0226(11) 0.0312(13) 0.0206(11) -0.0010(10) 0.0006(9) -0.0002(10)
C8 0.0271(11) 0.0165(10) 0.0148(10) -0.0007(8) -0.0021(8) 0.0005(9)
C9 0.0255(11) 0.0219(11) 0.0170(10) -0.0003(9) -0.0003(9) -0.0023(9)
C10 0.0300(12) 0.0256(12) 0.0207(11) -0.0013(9) -0.0062(9) -0.0009(10)
C11 0.0429(15) 0.0268(13) 0.0154(11) 0.0027(9) -0.0012(10) 0.0025(11)
C12 0.0342(14) 0.0329(14) 0.0225(12) 0.0056(10) 0.0083(10) 0.0017(11)
C13 0.0248(12) 0.0255(12) 0.0232(12) 0.0018(9) 0.0002(9) 0.0016(10)
C14 0.0259(11) 0.0169(10) 0.0175(10) -0.0026(8) 0.0004(9) 0.0005(9)
C15 0.0361(14) 0.0210(12) 0.0220(12) -0.0007(9) -0.0059(10) 0.0003(10)
C16 0.0448(16) 0.0213(12) 0.0239(12) -0.0045(10) -0.0077(11) -0.0037(11)
C17 0.0442(15) 0.0163(11) 0.0258(13) -0.0028(9) -0.0028(11) 0.0008(10)
C18 0.0420(15) 0.0182(11) 0.0238(12) 0.0002(9) -0.0042(11) 0.0057(10)
C19 0.0322(13) 0.0231(12) 0.0164(10) -0.0022(9) -0.0040(9) 0.0024(10)
C20 0.0245(11) 0.0167(11) 0.0195(11) 0.0012(8) 0.0000(9) 0.0025(8)
C21 0.0242(11) 0.0152(10) 0.0170(10) 0.0004(8) -0.0022(8) 0.0011(8)
C22 0.0276(11) 0.0111(9) 0.0162(10) 0.0000(8) -0.0046(8) 0.0005(8)
C23 0.0272(12) 0.0191(11) 0.0184(11) -0.0007(8) -0.0011(9) -0.0037(9)
C24 0.0402(14) 0.0234(12) 0.0166(11) 0.0042(9) -0.0024(10) -0.0030(10)
C25 0.0377(14) 0.0251(13) 0.0235(12) 0.0050(10) -0.0084(10) 0.0037(11)
C26 0.0289(12) 0.0216(12) 0.0241(12) 0.0027(9) -0.0047(10) 0.0046(10)
C27 0.0205(10) 0.0205(11) 0.0155(10) -0.0006(8) 0.0018(8) -0.0016(8)
C28 0.0288(12) 0.0222(12) 0.0252(12) -0.0012(9) -0.0043(10) 0.0037(9)
C29 0.0333(14) 0.0332(15) 0.0308(14) -0.0036(11) -0.0107(11) 0.0046(11)
C30 0.0359(14) 0.0327(14) 0.0276(13) -0.0071(11) -0.0072(11) -0.0032(11)
C31 0.0320(13) 0.0215(12) 0.0276(13) -0.0035(10) 0.0006(10) -0.0009(10)
C32 0.0256(12) 0.0211(11) 0.0216(11) 0.0013(9) 0.0001(9) 0.0000(9)
C33 0.0251(11) 0.0170(11) 0.0203(11) -0.0010(8) 0.0020(9) -0.0015(9)
C34 0.0312(13) 0.0205(12) 0.0223(12) 0.0025(9) -0.0010(10) -0.0032(10)
C35 0.0477(16) 0.0223(12) 0.0238(13) 0.0025(10) 0.0059(11) -0.0083(11)
C36 0.0548(18) 0.0247(13) 0.0335(15) -0.0030(11) 0.0230(13) -0.0059(13)
C37 0.0425(16) 0.0298(15) 0.0472(18) -0.0001(13) 0.0221(14) 0.0067(12)
C38 0.0354(14) 0.0261(13) 0.0338(14) 0.0054(11) 0.0096(11) 0.0053(11)
C39 0.0243(11) 0.0227(11) 0.0137(10) -0.0041(8) -0.0033(8) -0.0014(9)
C40 0.0282(12) 0.0211(11) 0.0215(11) -0.0048(9) 0.0034(9) -0.0041(9)
C41 0.0253(12) 0.0295(13) 0.0295(13) -0.0127(11) 0.0075(10) -0.0047(10)
C42 0.0287(13) 0.0249(13) 0.0361(15) -0.0107(11) 0.0018(11) 0.0009(10)
C43 0.0329(13) 0.0185(11) 0.0303(13) -0.0049(10) -0.0008(10) -0.0039(10)
C44 0.0242(11) 0.0235(12) 0.0203(11) -0.0030(9) -0.0014(9) -0.0045(9)
C45 0.0233(11) 0.0252(12) 0.0186(11) -0.0030(9) -0.0038(9) 0.0025(9)
O51 0.132(3) 0.0524(17) 0.064(2) -0.0011(14) -0.0328(19) 0.0099(18)
C51 0.112(4) 0.101(5) 0.174(7) 0.004(4) 0.074(4) -0.022(3)
C52 0.055(3) 0.134(5) 0.141(6) 0.004(4) 0.032(3) 0.019(3)
C53 0.281(9) 0.097(4) 0.101(5) -0.021(4) -0.040(6) 0.101(5)
C54 0.223(7) 0.152(6) 0.194(8) -0.115(5) -0.131(6) 0.143(6)

loop_
_atom_type_symbol
_atom_type_description
_atom_type_scat_dispersion_real
_atom_type_scat_dispersion_imag
_atom_type_scat_source
C C 0.0033 0.0016 'International Tables Vol C Tables 4.2.6.8 and 6.1.1.4'
H H 0.0000 0.0000 'International Tables Vol C Tables 4.2.6.8 and 6.1.1.4'
Cl Cl 0.1484 0.1585 'International Tables Vol C Tables 4.2.6.8 and 6.1.1.4'
N N 0.0061 0.0033 'International Tables Vol C Tables 4.2.6.8 and 6.1.1.4'
O O 0.0106 0.0060 'International Tables Vol C Tables 4.2.6.8 and 6.1.1.4'
P P 0.1023 0.0942 'International Tables Vol C Tables 4.2.6.8 and 6.1.1.4'
Zr Zr -2.9673 0.5597 'International Tables Vol C Tables 4.2.6.8 and 6.1.1.4'

loop_
_exptl_crystal_face_index_h
_exptl_crystal_face_index_k
_exptl_crystal_face_index_l
_exptl_crystal_face_perp_dist
13 -10 11 0.0358
-11 7 26 0.0455
11 -7 -26 0.0455
-7 -1 -36 0.0375
7 1 36 0.0375
-10 -14 3 0.0506
11 13 -3 0.0477
-15 8 -10 0.0325
-9 9 29 0.0407
-5 -3 38 0.0533

loop_
_geom_angle_atom_site_label_1
_geom_angle_atom_site_label_2
_geom_angle_atom_site_label_3
_geom_angle
Cl Zr P1 86.521(19)
Cl Zr P2 84.309(19)
Cl Zr C2 127.15(5)
Cl Zr C3 158.36(6)
Cl Zr C39 102.63(6)
Cl Zr C40 85.67(5)
P1 Zr P2 89.594(19)
P1 Zr C2 66.13(5)
P1 Zr C40 166.90(5)
P2 Zr C40 79.17(5)
N Zr Cl 155.65(5)
N Zr P1 76.30(5)
N Zr P2 78.53(5)
N Zr C1 81.35(8)
N Zr C2 60.86(7)
N Zr C3 33.46(7)
N Zr C39 98.56(7)
N Zr C40 107.62(7)
N Zr C45 113.82(8)
C1 Zr Cl 97.25(6)
C1 Zr P1 41.59(6)
C1 Zr P2 130.52(6)
C1 Zr C2 33.27(8)
C1 Zr C3 61.45(8)
C1 Zr C39 121.92(8)
C1 Zr C40 150.28(8)
C2 Zr P2 136.01(5)
C2 Zr C40 126.86(7)
C3 Zr P1 79.61(5)
C3 Zr P2 111.90(5)
C3 Zr C2 31.41(7)
C3 Zr C40 110.74(7)
C39 Zr P1 162.86(6)
C39 Zr P2 105.57(5)
C39 Zr C2 96.98(7)
C39 Zr C3 87.19(7)
C39 Zr C40 30.23(7)
C45 Zr Cl 90.52(7)
C45 Zr P1 133.40(6)
C45 Zr P2 136.38(6)
C45 Zr C1 93.10(8)
C45 Zr C2 79.46(8)
C45 Zr C3 87.12(8)
C45 Zr C39 33.85(8)
C45 Zr C40 57.23(8)
C1 P1 Zr 60.66(8)
C1 P1 C8 112.97(11)
C1 P1 C14 105.50(11)
C8 P1 Zr 128.78(8)
C14 P1 Zr 127.57(8)
C14 P1 C8 103.54(10)
C20 P2 Zr 103.02(8)
C27 P2 Zr 119.09(8)
C27 P2 C20 105.89(11)
C27 P2 C33 101.10(11)
C33 P2 Zr 122.11(8)
C33 P2 C20 103.77(11)
C3 N Zr 92.91(13)
C22 N Zr 147.60(15)
C22 N C3 118.55(19)
Zr C1 H1 130.7(16)
P1 C1 Zr 77.75(9)
P1 C1 H1 116.0(16)
C2 C1 Zr 84.63(14)
C2 C1 P1 124.74(17)
C2 C1 H1 115.2(16)
C1 C2 Zr 62.10(12)
C3 C2 Zr 72.31(13)
C3 C2 C1 123.5(2)
C3 C2 C7 116.2(2)
C7 C2 Zr 137.82(16)
C7 C2 C1 119.8(2)
N C3 Zr 53.63(10)
C2 C3 Zr 76.28(13)
C2 C3 N 118.2(2)
C4 C3 Zr 138.68(17)
C4 C3 N 120.9(2)
C4 C3 C2 120.6(2)
C3 C4 H4 119.3
C5 C4 C3 121.3(2)
C5 C4 H4 119.3
C4 C5 H5 120.6
C4 C5 C6 118.8(2)
C6 C5 H5 120.6
C5 C6 H6 119.6
C7 C6 C5 120.8(2)
C7 C6 H6 119.6
C2 C7 H7 118.9
C6 C7 C2 122.1(2)
C6 C7 H7 118.9
C9 C8 P1 118.61(18)
C13 C8 P1 121.69(18)
C13 C8 C9 119.7(2)
C8 C9 H9 120.0
C10 C9 C8 119.9(2)
C10 C9 H9 120.0
C9 C10 H10 119.9
C11 C10 C9 120.2(2)
C11 C10 H10 119.9
C10 C11 H11 119.9
C10 C11 C12 120.1(2)
C12 C11 H11 119.9
C11 C12 H12 120.0
C13 C12 C11 119.9(2)
C13 C12 H12 120.0
C8 C13 H13 119.9
C12 C13 C8 120.1(2)
C12 C13 H13 119.9
C15 C14 P1 119.26(18)
C15 C14 C19 118.8(2)
C19 C14 P1 121.87(18)
C14 C15 H15 119.7
C16 C15 C14 120.6(2)
C16 C15 H15 119.7
C15 C16 H16 119.8
C17 C16 C15 120.4(2)
C17 C16 H16 119.8
C16 C17 H17 120.2
C16 C17 C18 119.6(2)
C18 C17 H17 120.2
C17 C18 H18 119.5
C17 C18 C19 120.9(2)
C19 C18 H18 119.5
C14 C19 H19 120.2
C18 C19 C14 119.7(2)
C18 C19 H19 120.2
P2 C20 H20A 108.2
P2 C20 H20B 108.2
H20A C20 H20B 107.4
C21 C20 P2 116.15(16)
C21 C20 H20A 108.2
C21 C20 H20B 108.2
C22 C21 C20 122.3(2)
C26 C21 C20 119.2(2)
C26 C21 C22 118.3(2)
N C22 C21 119.9(2)
N C22 C23 121.1(2)
C23 C22 C21 118.9(2)
C22 C23 H23 119.3
C24 C23 C22 121.3(2)
C24 C23 H23 119.3
C23 C24 H24 120.0
C23 C24 C25 120.1(2)
C25 C24 H24 120.0
C24 C25 H25 120.5
C24 C25 C26 119.0(2)
C26 C25 H25 120.5
C21 C26 H26 118.9
C25 C26 C21 122.2(2)
C25 C26 H26 118.9
C28 C27 P2 122.47(18)
C28 C27 C32 119.1(2)
C32 C27 P2 118.44(18)
C27 C28 H28 119.9
C29 C28 C27 120.2(2)
C29 C28 H28 119.9
C28 C29 H29 119.8
C30 C29 C28 120.4(2)
C30 C29 H29 119.8
C29 C30 H30 120.0
C29 C30 C31 120.0(2)
C31 C30 H30 120.0
C30 C31 H31 119.9
C30 C31 C32 120.1(2)
C32 C31 H31 119.9
C27 C32 H32 119.9
C31 C32 C27 120.3(2)
C31 C32 H32 119.9
C34 C33 P2 118.23(19)
C38 C33 P2 123.04(19)
C38 C33 C34 118.7(2)
C33 C34 H34 120.0
C35 C34 C33 120.0(2)
C35 C34 H34 120.0
C34 C35 H35 119.5
C36 C35 C34 120.9(3)
C36 C35 H35 119.5
C35 C36 H36 120.2
C35 C36 C37 119.6(3)
C37 C36 H36 120.2
C36 C37 H37 120.0
C36 C37 C38 120.0(3)
C38 C37 H37 120.0
C33 C38 C37 120.7(3)
C33 C38 H38 119.7
C37 C38 H38 119.7
C40 C39 Zr 83.09(14)
C40 C39 C44 116.1(2)
C40 C39 C45 120.3(2)
C44 C39 Zr 115.98(15)
C44 C39 C45 122.6(2)
C45 C39 Zr 63.52(12)
Zr C40 H40 78.5
C39 C40 Zr 66.68(12)
C39 C40 H40 119.3
C41 C40 Zr 126.17(18)
C41 C40 C39 121.5(2)
C41 C40 H40 119.3
C40 C41 H41 119.8
C42 C41 C40 120.3(2)
C42 C41 H41 119.8
C41 C42 H42 120.5
C41 C42 C43 119.0(2)
C43 C42 H42 120.5
C42 C43 H43 119.4
C44 C43 C42 121.2(2)
C44 C43 H43 119.4
C39 C44 H44 119.1
C43 C44 C39 121.7(2)
C43 C44 H44 119.1
Zr C45 H45A 114.9
Zr C45 H45B 114.9
C39 C45 Zr 82.64(13)
C39 C45 H45A 114.9
C39 C45 H45B 114.9
H45A C45 H45B 111.9
C51 O51 C53 116.6(6)
O51 C51 H51A 110.3
O51 C51 H51B 110.3
O51 C51 C52 107.1(4)
H51A C51 H51B 108.5
C52 C51 H51A 110.3
C52 C51 H51B 110.3
C51 C52 H52A 109.5
C51 C52 H52B 109.5
C51 C52 H52C 109.5
H52A C52 H52B 109.5
H52A C52 H52C 109.5
H52B C52 H52C 109.5
O51 C53 H53A 110.4
O51 C53 H53B 110.4
O51 C53 C54 106.5(6)
H53A C53 H53B 108.6
C54 C53 H53A 110.4
C54 C53 H53B 110.4
C53 C54 H54A 109.5
C53 C54 H54B 109.5
C53 C54 H54C 109.5
H54A C54 H54B 109.5
H54A C54 H54C 109.5
H54B C54 H54C 109.5

loop_
_geom_bond_atom_site_label_1
_geom_bond_atom_site_label_2
_geom_bond_distance
Zr Cl 2.5045(6)
Zr P1 2.6361(6)
Zr P2 2.7888(6)
Zr N 2.0947(19)
Zr C1 2.351(2)
Zr C2 2.649(2)
Zr C3 2.598(2)
Zr C39 2.585(2)
Zr C40 2.795(2)
Zr C45 2.333(2)
P1 C1 1.791(2)
P1 C8 1.825(2)
P1 C14 1.821(2)
P2 C20 1.836(2)
P2 C27 1.824(2)
P2 C33 1.835(2)
N C3 1.434(3)
N C22 1.404(3)
C1 H1 0.99(3)
C1 C2 1.460(3)
C2 C3 1.421(3)
C2 C7 1.424(3)
C3 C4 1.404(3)
C4 H4 0.9500
C4 C5 1.378(4)
C5 H5 0.9500
C5 C6 1.401(4)
C6 H6 0.9500
C6 C7 1.370(4)
C7 H7 0.9500
C8 C9 1.399(3)
C8 C13 1.391(3)
C9 H9 0.9500
C9 C10 1.387(3)
C10 H10 0.9500
C10 C11 1.382(4)
C11 H11 0.9500
C11 C12 1.396(4)
C12 H12 0.9500
C12 C13 1.387(3)
C13 H13 0.9500
C14 C15 1.396(3)
C14 C19 1.400(3)
C15 H15 0.9500
C15 C16 1.388(3)
C16 H16 0.9500
C16 C17 1.374(4)
C17 H17 0.9500
C17 C18 1.386(4)
C18 H18 0.9500
C18 C19 1.388(3)
C19 H19 0.9500
C20 H20A 0.9900
C20 H20B 0.9900
C20 C21 1.510(3)
C21 C22 1.408(3)
C21 C26 1.398(3)
C22 C23 1.404(3)
C23 H23 0.9500
C23 C24 1.383(3)
C24 H24 0.9500
C24 C25 1.386(4)
C25 H25 0.9500
C25 C26 1.388(4)
C26 H26 0.9500
C27 C28 1.397(3)
C27 C32 1.397(3)
C28 H28 0.9500
C28 C29 1.389(4)
C29 H29 0.9500
C29 C30 1.384(4)
C30 H30 0.9500
C30 C31 1.384(4)
C31 H31 0.9500
C31 C32 1.390(3)
C32 H32 0.9500
C33 C34 1.396(3)
C33 C38 1.391(4)
C34 H34 0.9500
C34 C35 1.386(4)
C35 H35 0.9500
C35 C36 1.378(4)
C36 H36 0.9500
C36 C37 1.380(4)
C37 H37 0.9500
C37 C38 1.392(4)
C38 H38 0.9500
C39 C40 1.417(3)
C39 C44 1.424(3)
C39 C45 1.452(3)
C40 H40 0.9500
C40 C41 1.405(4)
C41 H41 0.9500
C41 C42 1.381(4)
C42 H42 0.9500
C42 C43 1.401(4)
C43 H43 0.9500
C43 C44 1.369(4)
C44 H44 0.9500
C45 H45A 0.9900
C45 H45B 0.9900
O51 C51 1.380(5)
O51 C53 1.395(5)
C51 H51A 0.9900
C51 H51B 0.9900
C51 C52 1.591(7)
C52 H52A 0.9800
C52 H52B 0.9800
C52 H52C 0.9800
C53 H53A 0.9900
C53 H53B 0.9900
C53 C54 1.608(8)
C54 H54A 0.9800
C54 H54B 0.9800
C54 H54C 0.9800

loop_
_geom_torsion_atom_site_label_1
_geom_torsion_atom_site_label_2
_geom_torsion_atom_site_label_3
_geom_torsion_atom_site_label_4
_geom_torsion
Zr P1 C1 C2 -74.52(19)
Zr P1 C8 C9 -80.5(2)
Zr P1 C8 C13 100.2(2)
Zr P1 C14 C15 146.51(17)
Zr P1 C14 C19 -30.5(2)
Zr P2 C20 C21 61.30(18)
Zr P2 C27 C28 -138.57(18)
Zr P2 C27 C32 43.5(2)
Zr P2 C33 C34 -34.0(2)
Zr P2 C33 C38 147.27(19)
Zr N C3 C2 43.2(2)
Zr N C3 C4 -130.2(2)
Zr N C22 C21 33.5(4)
Zr N C22 C23 -144.0(2)
Zr C1 C2 C3 -40.3(2)
Zr C1 C2 C7 131.5(2)
Zr C2 C3 N -34.60(17)
Zr C2 C3 C4 138.9(2)
Zr C2 C7 C6 -95.7(3)
Zr C3 C4 C5 103.9(3)
Zr C39 C40 C41 -119.3(2)
Zr C39 C44 C43 97.9(2)
Zr C40 C41 C42 -79.9(3)
P1 C1 C2 Zr 71.07(16)
P1 C1 C2 C3 30.8(3)
P1 C1 C2 C7 -157.40(19)
P1 C8 C9 C10 -178.33(18)
P1 C8 C13 C12 177.9(2)
P1 C14 C15 C16 -178.9(2)
P1 C14 C19 C18 179.2(2)
P2 C20 C21 C22 -58.8(3)
P2 C20 C21 C26 125.1(2)
P2 C27 C28 C29 -178.5(2)
P2 C27 C32 C31 178.30(19)
P2 C33 C34 C35 179.47(19)
P2 C33 C38 C37 179.4(2)
N C3 C4 C5 172.5(2)
N C22 C23 C24 175.8(2)
C1 P1 C8 C9 -150.45(18)
C1 P1 C8 C13 30.2(2)
C1 P1 C14 C15 -148.8(2)
C1 P1 C14 C19 34.2(2)
C1 C2 C3 Zr 36.9(2)
C1 C2 C3 N 2.3(3)
C1 C2 C3 C4 175.8(2)
C1 C2 C7 C6 -175.9(2)
C2 C3 C4 C5 -0.9(4)
C3 N C22 C21 -161.6(2)
C3 N C22 C23 20.9(3)
C3 C2 C7 C6 -3.5(3)
C3 C4 C5 C6 -2.4(4)
C4 C5 C6 C7 2.6(4)
C5 C6 C7 C2 0.4(4)
C7 C2 C3 Zr -135.2(2)
C7 C2 C3 N -169.8(2)
C7 C2 C3 C4 3.7(3)
C8 P1 C1 Zr 122.83(9)
C8 P1 C1 C2 48.3(2)
C8 P1 C14 C15 -29.9(2)
C8 P1 C14 C19 153.1(2)
C8 C9 C10 C11 -0.1(4)
C9 C8 C13 C12 -1.5(4)
C9 C10 C11 C12 -0.5(4)
C10 C11 C12 C13 0.1(4)
C11 C12 C13 C8 0.9(4)
C13 C8 C9 C10 1.0(4)
C14 P1 C1 Zr -124.75(9)
C14 P1 C1 C2 160.74(19)
C14 P1 C8 C9 95.9(2)
C14 P1 C8 C13 -83.4(2)
C14 C15 C16 C17 0.3(4)
C15 C14 C19 C18 2.3(4)
C15 C16 C17 C18 0.8(4)
C16 C17 C18 C19 -0.4(4)
C17 C18 C19 C14 -1.2(4)
C19 C14 C15 C16 -1.8(4)
C20 P2 C27 C28 -23.3(2)
C20 P2 C27 C32 158.77(19)
C20 P2 C33 C34 -149.30(19)
C20 P2 C33 C38 32.0(2)
C20 C21 C22 N 9.6(3)
C20 C21 C22 C23 -172.8(2)
C20 C21 C26 C25 173.8(2)
C21 C22 C23 C24 -1.8(3)
C22 N C3 Zr -172.0(2)
C22 N C3 C2 -128.7(2)
C22 N C3 C4 57.8(3)
C22 C21 C26 C25 -2.5(4)
C22 C23 C24 C25 -0.9(4)
C23 C24 C25 C26 1.9(4)
C24 C25 C26 C21 -0.1(4)
C26 C21 C22 N -174.2(2)
C26 C21 C22 C23 3.4(3)
C27 P2 C20 C21 -64.48(19)
C27 P2 C33 C34 101.1(2)
C27 P2 C33 C38 -77.7(2)
C27 C28 C29 C30 0.3(4)
C28 C27 C32 C31 0.3(4)
C28 C29 C30 C31 0.3(4)
C29 C30 C31 C32 -0.6(4)
C30 C31 C32 C27 0.3(4)
C32 C27 C28 C29 -0.6(4)
C33 P2 C20 C21 -170.50(17)
C33 P2 C27 C28 84.6(2)
C33 P2 C27 C32 -93.3(2)
C33 C34 C35 C36 1.9(4)
C34 C33 C38 C37 0.7(4)
C34 C35 C36 C37 -1.0(4)
C35 C36 C37 C38 -0.1(5)
C36 C37 C38 C33 0.2(5)
C38 C33 C34 C35 -1.7(4)
C39 C40 C41 C42 2.8(4)
C40 C39 C44 C43 2.7(3)
C40 C39 C45 Zr 63.4(2)
C40 C41 C42 C43 -0.6(4)
C41 C42 C43 C44 -0.4(4)
C42 C43 C44 C39 -0.7(4)
C44 C39 C40 Zr 115.6(2)
C44 C39 C40 C41 -3.7(3)
C44 C39 C45 Zr -105.2(2)
C45 C39 C40 Zr -53.75(18)
C45 C39 C40 C41 -173.1(2)
C45 C39 C44 C43 171.8(2)
C51 O51 C53 C54 -174.8(6)
C53 O51 C51 C52 -179.0(5)

loop_
_exptl_oxdiff_crystal_face_indexfrac_h
_exptl_oxdiff_crystal_face_indexfrac_k
_exptl_oxdiff_crystal_face_indexfrac_l
_exptl_oxdiff_crystal_face_x
_exptl_oxdiff_crystal_face_y
_exptl_oxdiff_crystal_face_z
12.9930 -9.9964 11.0107 -0.0189 0.3075 0.9508
-10.9988 6.9978 25.9938 0.8216 0.0030 -0.5551
10.9988 -6.9978 -25.9938 -0.8216 -0.0030 0.5551
-6.9931 -1.0028 -36.0050 -0.8035 0.0121 -0.5863
6.9931 1.0028 36.0050 0.8035 -0.0121 0.5863
-9.9988 -14.0029 3.0017 -0.0783 0.9663 -0.2662
10.9983 13.0032 -3.0009 0.0531 -0.9349 0.3382
-14.9927 7.9959 -10.0107 0.0260 -0.1542 -1.0160
-8.9994 8.9996 28.9975 0.9086 -0.1292 -0.4646
-4.9999 -2.9999 37.9981 0.8856 0.4648 0.0251
